data_1521483
loop_
_publ_author_name
'Lan, Y.C.'
'Chen, X.L.'
'Li, J.-Q.'

_publ_section_title
;
 Structure of Bi2 Nd4 O9 monoclinic phase
;
_journal_name_full 'Journal of Solid State Chemistry'
_journal_page_first 30
_journal_page_last 33
_journal_volume 153
_journal_year 2000
_chemical_formula_sum 'Bi0.667 Nd1.333 O3'
_chemical_name_systematic '(Bi0.667 Nd1.333) O3'
_space_group_IT_number 12
_symmetry_space_group_name_Hall '-C 2y'
_symmetry_space_group_name_H-M 'C 1 2/m 1'
_cell_angle_alpha 90
_cell_angle_beta 125.258
_cell_angle_gamma 90
_cell_formula_units_Z 1
_cell_length_a 6.7037
_cell_length_b 3.9062
_cell_length_c 3.9542
_cell_volume 84.551
_citation_journal_id_ASTM JSSCBI
_cod_data_source_file Lan_JSSCBI_2000_1979.cif
_cod_data_source_block Bi0.667Nd1.333O3
_cod_original_cell_volume 84.55052
_cod_database_code 1521483

loop_
_symmetry_equiv_pos_as_xyz
x,y,z
-x,y,-z
-x,-y,-z
x,-y,z
x+1/2,y+1/2,z
-x+1/2,y+1/2,-z
-x+1/2,-y+1/2,-z
x+1/2,-y+1/2,z

loop_
_atom_site_label
_atom_site_type_symbol
_atom_site_fract_x
_atom_site_fract_y
_atom_site_fract_z
_atom_site_occupancy
_atom_site_U_iso_or_equiv
Nd1 Nd+3 0 0 0 0.667 0.0
Bi1 Bi+3 0 0 0 0.333 0.0
O1 O-2 0.264 0 0.774 0.75 0.0
